data_7060485
loop_
_publ_author_name
'Lamprecht, Zandria'
'Malan, Frederick P.'
'Lotz, Simon'
'Bezuidenhout, Daniela I.'

_publ_section_title
;
 Synthesis and structure of thienyl Fischer carbene complexes of PtII for
 application in alkyne hydrosilylation
;
_journal_issue 14
_journal_name_full 'New Journal of Chemistry'
_journal_page_first 6220
_journal_page_last 6230
_journal_paper_doi 10.1039/D1NJ00791B
_journal_volume 45
_journal_year 2021
_chemical_formula_sum 'C9 H9 N O S2'
_chemical_formula_weight 211.29
_space_group_crystal_system monoclinic
_space_group_IT_number 14
_space_group_name_Hall '-P 2ybc'
_space_group_name_H-M_alt 'P 1 21/c 1'
_atom_sites_solution_hydrogens geom
_audit_creation_method SHELXL-2018/3
_audit_update_record
;
2021-02-04 deposited with the CCDC.	2021-03-16 downloaded from the CCDC.
;
_cell_angle_alpha 90
_cell_angle_beta 97.085(4)
_cell_angle_gamma 90
_cell_formula_units_Z 8
_cell_length_a 27.501(2)
_cell_length_b 5.8805(4)
_cell_length_c 11.7976(8)
_cell_measurement_reflns_used 9331
_cell_measurement_temperature 150(2)
_cell_measurement_theta_max 73.38
_cell_measurement_theta_min 3.24
_cell_volume 1893.3(2)
_computing_structure_refinement 'SHELXL-2018/3 (Sheldrick, 2018)'
_computing_structure_solution 'SHELXT 2014/5 (Sheldrick, 2014)'
_diffrn_ambient_temperature 150(2)
_diffrn_measured_fraction_theta_full 0.999
_diffrn_measured_fraction_theta_max 0.999
_diffrn_measurement_device_type 'Bruker APEX-III CCD'
_diffrn_measurement_method '\f and \w scans'
_diffrn_radiation_type CuK\a
_diffrn_radiation_wavelength 1.54178
_diffrn_reflns_av_R_equivalents 0.1301
_diffrn_reflns_av_unetI/netI 0.0381
_diffrn_reflns_Laue_measured_fraction_full 0.999
_diffrn_reflns_Laue_measured_fraction_max 0.999
_diffrn_reflns_limit_h_max 33
_diffrn_reflns_limit_h_min -33
_diffrn_reflns_limit_k_max 7
_diffrn_reflns_limit_k_min -6
_diffrn_reflns_limit_l_max 14
_diffrn_reflns_limit_l_min -14
_diffrn_reflns_number 55462
_diffrn_reflns_point_group_measured_fraction_full 0.999
_diffrn_reflns_point_group_measured_fraction_max 0.999
_diffrn_reflns_theta_full 67.679
_diffrn_reflns_theta_max 72.107
_diffrn_reflns_theta_min 3.239
_exptl_absorpt_coefficient_mu 4.746
_exptl_absorpt_correction_T_max 1.0000
_exptl_absorpt_correction_T_min 0.6008
_exptl_absorpt_correction_type multi-scan
_exptl_absorpt_process_details
;
SADABS-2016/2 (Bruker,2016/2) was used for absorption correction.
wR2(int) was 0.1734 before and 0.0620 after correction.
The Ratio of minimum to maximum transmission is 0.7972.
The \l/2 correction factor is Not present.
;
_exptl_crystal_colour colourless
_exptl_crystal_density_diffrn 1.482
_exptl_crystal_description plate
_exptl_crystal_F_000 880
_exptl_crystal_size_max 0.270
_exptl_crystal_size_mid 0.101
_exptl_crystal_size_min 0.091
_refine_diff_density_max 0.332
_refine_diff_density_min -0.337
_refine_diff_density_rms 0.074
_refine_ls_extinction_method none
_refine_ls_goodness_of_fit_ref 1.043
_refine_ls_hydrogen_treatment constr
_refine_ls_matrix_type full
_refine_ls_number_parameters 239
_refine_ls_number_reflns 3734
_refine_ls_number_restraints 0
_refine_ls_restrained_S_all 1.043
_refine_ls_R_factor_all 0.0616
_refine_ls_R_factor_gt 0.0408
_refine_ls_shift/su_max 0.001
_refine_ls_shift/su_mean 0.000
_refine_ls_structure_factor_coef Fsqd
_refine_ls_weighting_details 'w=1/[\s^2^(Fo^2^)+(0.0605P)^2^+0.8582P] where P=(Fo^2^+2Fc^2^)/3'
_refine_ls_weighting_scheme calc
_refine_ls_wR_factor_gt 0.1022
_refine_ls_wR_factor_ref 0.1117
_reflns_Friedel_coverage 0.000
_reflns_number_gt 2943
_reflns_number_total 3734
_reflns_threshold_expression 'I > 2\s(I)'
_cod_data_source_file d1nj00791b2.cif
_cod_data_source_block cu_ZL352HexF4_0ma_a
_cod_depositor_comments 'Adding full bibliography for 7060481--7060486.cif.'
_cod_original_cell_volume 1893.4(2)
_cod_original_sg_symbol_H-M 'P 21/c'
_cod_database_code 7060485
_shelx_shelxl_version_number 2018/3
_shelx_space_group_comment
;
The symmetry employed for this shelxl refinement is uniquely defined
by the following loop, which should always be used as a source of
symmetry information in preference to the above space-group names.
They are only intended as comments.
;

loop_
_space_group_symop_operation_xyz
'x, y, z'
'-x, y+1/2, -z+1/2'
'-x, -y, -z'
'x, -y-1/2, z-1/2'

loop_
_atom_site_label
_atom_site_type_symbol
_atom_site_fract_x
_atom_site_fract_y
_atom_site_fract_z
_atom_site_U_iso_or_equiv
_atom_site_adp_type
_atom_site_occupancy
_atom_site_site_symmetry_order
_atom_site_calc_flag
_atom_site_refinement_flags_posn
_atom_site_refinement_flags_adp
_atom_site_refinement_flags_occupancy
_atom_site_disorder_assembly
_atom_site_disorder_group
S1 S 0.89568(2) 0.91874(13) 0.46465(5) 0.03244(18) Uani 1 1 d . . . . .
S2 S 0.96623(3) 1.27308(12) 0.60466(6) 0.03580(19) Uani 1 1 d . . . . .
S3 S 0.59691(2) 0.17342(12) 0.53119(5) 0.03016(17) Uani 1 1 d . . . . .
S4 S 0.53223(3) -0.23379(12) 0.60262(6) 0.03473(18) Uani 1 1 d . . . . .
O1 O 0.81941(7) 0.6277(4) 0.37987(15) 0.0471(6) Uani 1 1 d . . . . .
O2 O 0.66337(7) 0.5130(4) 0.50444(14) 0.0376(5) Uani 1 1 d . . . . .
N1 N 0.80731(8) 0.4203(4) 0.53467(18) 0.0306(5) Uani 1 1 d . . . . .
N2 N 0.69018(7) 0.6242(4) 0.68353(17) 0.0271(5) Uani 1 1 d . . . . .
C1 C 0.96302(10) 1.2624(5) 0.7505(2) 0.0355(6) Uani 1 1 d . . . . .
H1 H 0.981257 1.360334 0.803983 0.043 Uiso 1 1 calc R U . . .
C2 C 0.93201(10) 1.1011(5) 0.7807(2) 0.0324(6) Uani 1 1 d . . . . .
H2 H 0.926234 1.072283 0.857149 0.039 Uiso 1 1 calc R U . . .
C3 C 0.90893(9) 0.9789(4) 0.6837(2) 0.0270(5) Uani 1 1 d . . . . .
C4 C 0.92438(9) 1.0545(4) 0.5832(2) 0.0275(5) Uani 1 1 d . . . . .
C5 C 0.87336(9) 0.8033(4) 0.6644(2) 0.0261(5) Uani 1 1 d . . . . .
H5 H 0.858650 0.730349 0.723424 0.031 Uiso 1 1 calc R U . . .
C6 C 0.86275(9) 0.7513(4) 0.5512(2) 0.0253(5) Uani 1 1 d . . . . .
C7 C 0.82811(9) 0.5943(5) 0.4844(2) 0.0298(6) Uani 1 1 d . . . . .
C8 C 0.81578(11) 0.3631(5) 0.6559(2) 0.0378(7) Uani 1 1 d . . . . .
H8A H 0.807269 0.203343 0.666392 0.057 Uiso 1 1 calc R U . . .
H8B H 0.795365 0.460259 0.698227 0.057 Uiso 1 1 calc R U . . .
H8C H 0.850387 0.387444 0.684343 0.057 Uiso 1 1 calc R U . . .
C9 C 0.77295(11) 0.2753(5) 0.4641(3) 0.0405(7) Uani 1 1 d . . . . .
H9A H 0.766917 0.338566 0.386756 0.061 Uiso 1 1 calc R U . . .
H9B H 0.742017 0.267444 0.497180 0.061 Uiso 1 1 calc R U . . .
H9C H 0.786780 0.122179 0.460702 0.061 Uiso 1 1 calc R U . . .
C10 C 0.54015(10) -0.2852(5) 0.7484(2) 0.0360(6) Uani 1 1 d . . . . .
H10 H 0.523361 -0.402458 0.783087 0.043 Uiso 1 1 calc R U . . .
C11 C 0.57205(10) -0.1447(5) 0.8076(2) 0.0364(6) Uani 1 1 d . . . . .
H11 H 0.580365 -0.150805 0.888083 0.044 Uiso 1 1 calc R U . . .
C12 C 0.59231(9) 0.0170(5) 0.7344(2) 0.0277(5) Uani 1 1 d . . . . .
C13 C 0.57360(9) -0.0141(4) 0.6217(2) 0.0259(5) Uani 1 1 d . . . . .
C14 C 0.62692(9) 0.1981(5) 0.7484(2) 0.0277(6) Uani 1 1 d . . . . .
H14 H 0.643873 0.242843 0.819933 0.033 Uiso 1 1 calc R U . . .
C15 C 0.63298(8) 0.3004(4) 0.64664(19) 0.0227(5) Uani 1 1 d . . . . .
C16 C 0.66335(9) 0.4874(4) 0.60838(19) 0.0243(5) Uani 1 1 d . . . . .
C17 C 0.68945(12) 0.6261(6) 0.8067(2) 0.0445(8) Uani 1 1 d . . . . .
H17A H 0.655937 0.599408 0.823790 0.067 Uiso 1 1 calc R U . . .
H17B H 0.700901 0.774088 0.837480 0.067 Uiso 1 1 calc R U . . .
H17C H 0.711009 0.506033 0.841738 0.067 Uiso 1 1 calc R U . . .
C18 C 0.71876(10) 0.8037(5) 0.6370(2) 0.0348(6) Uani 1 1 d . . . . .
H18A H 0.733779 0.744168 0.572000 0.052 Uiso 1 1 calc R U . . .
H18B H 0.744473 0.856058 0.696229 0.052 Uiso 1 1 calc R U . . .
H18C H 0.697173 0.931306 0.611765 0.052 Uiso 1 1 calc R U . . .

loop_
_atom_site_aniso_label
_atom_site_aniso_U_11
_atom_site_aniso_U_22
_atom_site_aniso_U_33
_atom_site_aniso_U_23
_atom_site_aniso_U_13
_atom_site_aniso_U_12
S1 0.0325(4) 0.0442(4) 0.0211(3) 0.0019(3) 0.0051(2) -0.0087(3)
S2 0.0340(4) 0.0357(4) 0.0370(4) 0.0054(3) 0.0015(3) -0.0081(3)
S3 0.0344(4) 0.0396(4) 0.0161(3) -0.0012(2) 0.0015(2) -0.0031(3)
S4 0.0340(4) 0.0364(4) 0.0338(4) -0.0082(3) 0.0038(3) -0.0041(3)
O1 0.0476(12) 0.0729(16) 0.0214(9) -0.0032(9) 0.0064(8) -0.0253(11)
O2 0.0461(12) 0.0505(13) 0.0168(9) 0.0024(8) 0.0068(8) -0.0088(9)
N1 0.0293(12) 0.0326(13) 0.0303(11) -0.0022(9) 0.0045(9) -0.0023(9)
N2 0.0278(11) 0.0326(13) 0.0209(10) 0.0014(9) 0.0028(8) 0.0015(9)
C1 0.0345(15) 0.0332(16) 0.0372(15) -0.0063(12) -0.0013(12) 0.0003(12)
C2 0.0354(15) 0.0365(16) 0.0255(13) -0.0050(11) 0.0040(11) -0.0003(12)
C3 0.0251(13) 0.0312(15) 0.0248(12) -0.0018(10) 0.0029(10) 0.0041(10)
C4 0.0256(13) 0.0292(15) 0.0276(13) 0.0015(10) 0.0029(10) 0.0002(10)
C5 0.0265(13) 0.0307(15) 0.0221(12) 0.0007(10) 0.0072(10) -0.0007(10)
C6 0.0251(13) 0.0306(14) 0.0216(12) 0.0008(10) 0.0085(9) -0.0003(10)
C7 0.0245(13) 0.0418(17) 0.0242(12) -0.0057(11) 0.0080(10) -0.0024(11)
C8 0.0453(17) 0.0330(17) 0.0341(15) 0.0076(12) 0.0013(12) -0.0017(13)
C9 0.0375(16) 0.0415(18) 0.0432(17) -0.0101(13) 0.0075(13) -0.0099(13)
C10 0.0368(16) 0.0350(16) 0.0370(15) 0.0057(12) 0.0082(12) -0.0013(12)
C11 0.0377(15) 0.0452(18) 0.0264(13) 0.0068(12) 0.0048(11) -0.0069(13)
C12 0.0265(13) 0.0351(15) 0.0216(12) 0.0017(10) 0.0042(10) 0.0013(11)
C13 0.0250(12) 0.0302(14) 0.0231(12) -0.0030(10) 0.0049(9) 0.0030(10)
C14 0.0299(13) 0.0352(16) 0.0184(11) 0.0000(10) 0.0046(10) -0.0013(11)
C15 0.0208(12) 0.0285(14) 0.0185(11) -0.0023(9) 0.0016(9) 0.0057(10)
C16 0.0236(12) 0.0301(14) 0.0197(11) 0.0008(10) 0.0045(9) 0.0057(10)
C17 0.063(2) 0.047(2) 0.0219(13) 0.0002(12) -0.0034(13) -0.0133(15)
C18 0.0342(15) 0.0337(17) 0.0375(15) 0.0022(12) 0.0082(12) -0.0004(12)

loop_
_atom_type_symbol
_atom_type_description
_atom_type_scat_dispersion_real
_atom_type_scat_dispersion_imag
_atom_type_scat_source
C C 0.0181 0.0091 'International Tables Vol C Tables 4.2.6.8 and 6.1.1.4'
H H 0.0000 0.0000 'International Tables Vol C Tables 4.2.6.8 and 6.1.1.4'
N N 0.0311 0.0180 'International Tables Vol C Tables 4.2.6.8 and 6.1.1.4'
O O 0.0492 0.0322 'International Tables Vol C Tables 4.2.6.8 and 6.1.1.4'
S S 0.3331 0.5567 'International Tables Vol C Tables 4.2.6.8 and 6.1.1.4'

loop_
_geom_angle_atom_site_label_1
_geom_angle_atom_site_label_2
_geom_angle_atom_site_label_3
_geom_angle
_geom_angle_site_symmetry_1
_geom_angle_site_symmetry_3
_geom_angle_publ_flag
C4 S1 C6 90.29(12) . . ?
C4 S2 C1 90.24(13) . . ?
C13 S3 C15 90.52(12) . . ?
C13 S4 C10 90.05(13) . . ?
C7 N1 C9 118.3(2) . . ?
C7 N1 C8 125.6(2) . . ?
C9 N1 C8 116.1(2) . . ?
C16 N2 C17 126.0(2) . . ?
C16 N2 C18 117.4(2) . . ?
C17 N2 C18 116.3(2) . . ?
C2 C1 S2 113.4(2) . . ?
C2 C1 H1 123.3 . . ?
S2 C1 H1 123.3 . . ?
C1 C2 C3 111.9(2) . . ?
C1 C2 H2 124.0 . . ?
C3 C2 H2 124.0 . . ?
C4 C3 C5 112.0(2) . . ?
C4 C3 C2 111.8(2) . . ?
C5 C3 C2 136.2(2) . . ?
C3 C4 S1 113.0(2) . . ?
C3 C4 S2 112.60(19) . . ?
S1 C4 S2 134.32(16) . . ?
C6 C5 C3 112.3(2) . . ?
C6 C5 H5 123.9 . . ?
C3 C5 H5 123.9 . . ?
C5 C6 C7 134.9(2) . . ?
C5 C6 S1 112.42(19) . . ?
C7 C6 S1 112.61(17) . . ?
O1 C7 N1 121.2(2) . . ?
O1 C7 C6 117.6(2) . . ?
N1 C7 C6 121.3(2) . . ?
N1 C8 H8A 109.5 . . ?
N1 C8 H8B 109.5 . . ?
H8A C8 H8B 109.5 . . ?
N1 C8 H8C 109.5 . . ?
H8A C8 H8C 109.5 . . ?
H8B C8 H8C 109.5 . . ?
N1 C9 H9A 109.5 . . ?
N1 C9 H9B 109.5 . . ?
H9A C9 H9B 109.5 . . ?
N1 C9 H9C 109.5 . . ?
H9A C9 H9C 109.5 . . ?
H9B C9 H9C 109.5 . . ?
C11 C10 S4 113.8(2) . . ?
C11 C10 H10 123.1 . . ?
S4 C10 H10 123.1 . . ?
C10 C11 C12 111.9(2) . . ?
C10 C11 H11 124.1 . . ?
C12 C11 H11 124.1 . . ?
C13 C12 C14 112.0(2) . . ?
C13 C12 C11 111.4(2) . . ?
C14 C12 C11 136.6(2) . . ?
C12 C13 S3 113.1(2) . . ?
C12 C13 S4 112.9(2) . . ?
S3 C13 S4 133.99(15) . . ?
C15 C14 C12 112.3(2) . . ?
C15 C14 H14 123.9 . . ?
C12 C14 H14 123.9 . . ?
C14 C15 C16 136.5(2) . . ?
C14 C15 S3 112.05(19) . . ?
C16 C15 S3 111.45(17) . . ?
O2 C16 N2 120.8(2) . . ?
O2 C16 C15 117.5(2) . . ?
N2 C16 C15 121.7(2) . . ?
N2 C17 H17A 109.5 . . ?
N2 C17 H17B 109.5 . . ?
H17A C17 H17B 109.5 . . ?
N2 C17 H17C 109.5 . . ?
H17A C17 H17C 109.5 . . ?
H17B C17 H17C 109.5 . . ?
N2 C18 H18A 109.5 . . ?
N2 C18 H18B 109.5 . . ?
H18A C18 H18B 109.5 . . ?
N2 C18 H18C 109.5 . . ?
H18A C18 H18C 109.5 . . ?
H18B C18 H18C 109.5 . . ?

loop_
_geom_bond_atom_site_label_1
_geom_bond_atom_site_label_2
_geom_bond_distance
_geom_bond_site_symmetry_2
_geom_bond_publ_flag
S1 C4 1.716(3) . ?
S1 C6 1.750(2) . ?
S2 C4 1.723(3) . ?
S2 C1 1.735(3) . ?
S3 C13 1.714(3) . ?
S3 C15 1.750(2) . ?
S4 C13 1.718(3) . ?
S4 C10 1.733(3) . ?
O1 C7 1.242(3) . ?
O2 C16 1.236(3) . ?
N1 C7 1.346(3) . ?
N1 C9 1.456(3) . ?
N1 C8 1.459(3) . ?
N2 C16 1.348(3) . ?
N2 C17 1.456(3) . ?
N2 C18 1.463(3) . ?
C1 C2 1.352(4) . ?
C1 H1 0.9500 . ?
C2 C3 1.432(3) . ?
C2 H2 0.9500 . ?
C3 C4 1.382(3) . ?
C3 C5 1.422(4) . ?
C5 C6 1.365(3) . ?
C5 H5 0.9500 . ?
C6 C7 1.482(4) . ?
C8 H8A 0.9800 . ?
C8 H8B 0.9800 . ?
C8 H8C 0.9800 . ?
C9 H9A 0.9800 . ?
C9 H9B 0.9800 . ?
C9 H9C 0.9800 . ?
C10 C11 1.337(4) . ?
C10 H10 0.9500 . ?
C11 C12 1.441(4) . ?
C11 H11 0.9500 . ?
C12 C13 1.377(3) . ?
C12 C14 1.424(4) . ?
C14 C15 1.371(3) . ?
C14 H14 0.9500 . ?
C15 C16 1.484(4) . ?
C17 H17A 0.9800 . ?
C17 H17B 0.9800 . ?
C17 H17C 0.9800 . ?
C18 H18A 0.9800 . ?
C18 H18B 0.9800 . ?
C18 H18C 0.9800 . ?

loop_
_geom_torsion_atom_site_label_1
_geom_torsion_atom_site_label_2
_geom_torsion_atom_site_label_3
_geom_torsion_atom_site_label_4
_geom_torsion
_geom_torsion_site_symmetry_1
_geom_torsion_site_symmetry_2
_geom_torsion_site_symmetry_3
_geom_torsion_site_symmetry_4
_geom_torsion_publ_flag
C4 S2 C1 C2 0.2(2) . . . . ?
S2 C1 C2 C3 -0.5(3) . . . . ?
C1 C2 C3 C4 0.6(3) . . . . ?
C1 C2 C3 C5 -177.6(3) . . . . ?
C5 C3 C4 S1 1.0(3) . . . . ?
C2 C3 C4 S1 -177.70(18) . . . . ?
C5 C3 C4 S2 178.26(18) . . . . ?
C2 C3 C4 S2 -0.4(3) . . . . ?
C6 S1 C4 C3 -1.1(2) . . . . ?
C6 S1 C4 S2 -177.6(2) . . . . ?
C1 S2 C4 C3 0.1(2) . . . . ?
C1 S2 C4 S1 176.6(2) . . . . ?
C4 C3 C5 C6 -0.2(3) . . . . ?
C2 C3 C5 C6 178.0(3) . . . . ?
C3 C5 C6 C7 -177.0(3) . . . . ?
C3 C5 C6 S1 -0.6(3) . . . . ?
C4 S1 C6 C5 1.0(2) . . . . ?
C4 S1 C6 C7 178.2(2) . . . . ?
C9 N1 C7 O1 -1.9(4) . . . . ?
C8 N1 C7 O1 178.6(3) . . . . ?
C9 N1 C7 C6 178.9(2) . . . . ?
C8 N1 C7 C6 -0.5(4) . . . . ?
C5 C6 C7 O1 162.9(3) . . . . ?
S1 C6 C7 O1 -13.5(3) . . . . ?
C5 C6 C7 N1 -17.9(5) . . . . ?
S1 C6 C7 N1 165.7(2) . . . . ?
C13 S4 C10 C11 0.0(2) . . . . ?
S4 C10 C11 C12 0.0(3) . . . . ?
C10 C11 C12 C13 0.0(4) . . . . ?
C10 C11 C12 C14 -179.1(3) . . . . ?
C14 C12 C13 S3 -0.3(3) . . . . ?
C11 C12 C13 S3 -179.62(19) . . . . ?
C14 C12 C13 S4 179.33(18) . . . . ?
C11 C12 C13 S4 0.0(3) . . . . ?
C15 S3 C13 C12 -0.2(2) . . . . ?
C15 S3 C13 S4 -179.7(2) . . . . ?
C10 S4 C13 C12 0.0(2) . . . . ?
C10 S4 C13 S3 179.5(2) . . . . ?
C13 C12 C14 C15 0.8(3) . . . . ?
C11 C12 C14 C15 179.9(3) . . . . ?
C12 C14 C15 C16 -178.7(3) . . . . ?
C12 C14 C15 S3 -0.9(3) . . . . ?
C13 S3 C15 C14 0.6(2) . . . . ?
C13 S3 C15 C16 178.98(18) . . . . ?
C17 N2 C16 O2 173.4(3) . . . . ?
C18 N2 C16 O2 0.4(4) . . . . ?
C17 N2 C16 C15 -6.9(4) . . . . ?
C18 N2 C16 C15 -179.8(2) . . . . ?
C14 C15 C16 O2 170.6(3) . . . . ?
S3 C15 C16 O2 -7.2(3) . . . . ?
C14 C15 C16 N2 -9.1(4) . . . . ?
S3 C15 C16 N2 173.10(19) . . . . ?
